data_4340307
loop_
_publ_author_name
'Earl, Lyndsey D.'
'Nagle, Jeffrey K.'
'Wolf, Michael O.'

_publ_section_title
;
 Tuning the extended structure and electronic properties of gold(i)
 thienyl pyrazolates.
;
_journal_issue 14
_journal_name_full 'Inorganic chemistry'
_journal_page_first 7106
_journal_page_last 7117
_journal_paper_doi 10.1021/ic4031365
_journal_volume 53
_journal_year 2014
_chemical_formula_sum 'C21 H15 Au3 N6 S3'
_chemical_formula_weight 1038.47
_chemical_name_systematic
;
 ?
;
_space_group_IT_number 29
_symmetry_cell_setting orthorhombic
_symmetry_space_group_name_Hall 'P 2c -2ac'
_symmetry_space_group_name_H-M 'P c a 21'
_atom_sites_solution_hydrogens geom
_atom_sites_solution_primary direct
_atom_sites_solution_secondary difmap
_audit_creation_method SHELXL-97
_cell_angle_alpha 90.00
_cell_angle_beta 90.00
_cell_angle_gamma 90.00
_cell_formula_units_Z 4
_cell_length_a 25.9877(14)
_cell_length_b 13.4134(8)
_cell_length_c 6.8232(4)
_cell_measurement_reflns_used 7274
_cell_measurement_temperature 100(2)
_cell_measurement_theta_max 27.358
_cell_measurement_theta_min 4.204
_cell_volume 2378.5(2)
_computing_structure_refinement 'SHELXL-97 (Sheldrick, 2008)'
_computing_structure_solution 'SHELXL-97 (Sheldrick, 2008)'
_diffrn_ambient_temperature 100(2)
_diffrn_measured_fraction_theta_full 0.990
_diffrn_measured_fraction_theta_max 0.990
_diffrn_measurement_device_type 'Bruker DUO'
_diffrn_measurement_method 'area detector'
_diffrn_radiation_monochromator graphite
_diffrn_radiation_source 'fine-focus sealed tube'
_diffrn_radiation_type MoK\a
_diffrn_radiation_wavelength 0.71073
_diffrn_reflns_av_R_equivalents 0.0826
_diffrn_reflns_av_sigmaI/netI 0.0901
_diffrn_reflns_limit_h_max 33
_diffrn_reflns_limit_h_min -33
_diffrn_reflns_limit_k_max 17
_diffrn_reflns_limit_k_min -17
_diffrn_reflns_limit_l_max 8
_diffrn_reflns_limit_l_min -8
_diffrn_reflns_number 17988
_diffrn_reflns_theta_full 27.47
_diffrn_reflns_theta_max 27.47
_diffrn_reflns_theta_min 3.14
_exptl_absorpt_coefficient_mu 18.746
_exptl_absorpt_correction_T_max 0.7056
_exptl_absorpt_correction_T_min 0.0566
_exptl_absorpt_correction_type multi-scan
_exptl_crystal_colour colorless
_exptl_crystal_density_diffrn 2.900
_exptl_crystal_density_method 'not measured'
_exptl_crystal_description needle
_exptl_crystal_F_000 1872
_exptl_crystal_size_max 0.36
_exptl_crystal_size_mid 0.05
_exptl_crystal_size_min 0.02
_refine_diff_density_max 1.577
_refine_diff_density_min -2.333
_refine_diff_density_rms 0.347
_refine_ls_abs_structure_details 'Flack H D (1983), Acta Cryst. A39, 876-881'
_refine_ls_abs_structure_Flack -0.023(16)
_refine_ls_extinction_method none
_refine_ls_goodness_of_fit_ref 1.042
_refine_ls_hydrogen_treatment constr
_refine_ls_matrix_type full
_refine_ls_number_parameters 344
_refine_ls_number_reflns 5148
_refine_ls_number_restraints 511
_refine_ls_restrained_S_all 1.009
_refine_ls_R_factor_all 0.0720
_refine_ls_R_factor_gt 0.0409
_refine_ls_shift/su_max 0.001
_refine_ls_shift/su_mean 0.000
_refine_ls_structure_factor_coef Fsqd
_refine_ls_weighting_details 'calc w=1/[\s^2^(Fo^2^)+(0.0000P)^2^+9.5542P] where P=(Fo^2^+2Fc^2^)/3'
_refine_ls_weighting_scheme calc
_refine_ls_wR_factor_gt 0.0658
_refine_ls_wR_factor_ref 0.0750
_reflns_number_gt 4026
_reflns_number_total 5148
_reflns_threshold_expression >2\s(I)
_cod_data_source_file ic4031365_si_002.cif
_cod_data_source_block AuPzT
_cod_depositor_comments
;
The following automatic conversions were performed:

'_symmetry_cell_setting' value 'Orthorhombic' changed to
'orthorhombic' according to
/usr/data/users/saulius/crontab/automatic-downloads/rss-feeds/ACS/lib/dictionaries/cif_core.dic
dictionary named 'cif_core.dic' version 2.4.2 from 2011-04-26.

Automatic conversion script
Id: cif_fix_values 2281 2013-09-26 08:29:07Z andrius 

 Adding full bibliography for 4340307--4340308.cif.
;
_cod_database_code 4340307

loop_
_symmetry_equiv_pos_as_xyz
'x, y, z'
'-x, -y, z+1/2'
'-x+1/2, y, z+1/2'
'x+1/2, -y, z'

loop_
_atom_site_label
_atom_site_type_symbol
_atom_site_fract_x
_atom_site_fract_y
_atom_site_fract_z
_atom_site_U_iso_or_equiv
_atom_site_adp_type
_atom_site_occupancy
_atom_site_symmetry_multiplicity
_atom_site_calc_flag
_atom_site_refinement_flags
_atom_site_disorder_assembly
_atom_site_disorder_group
C1 C 0.1137(5) 0.8294(10) 0.5957(19) 0.018(3) Uani 1 1 d U . .
H1 H 0.1147 0.7616 0.6360 0.021 Uiso 1 1 calc R . .
C2 C 0.0690(5) 0.8875(10) 0.584(2) 0.021(3) Uani 1 1 d U . .
C3 C 0.0875(4) 0.9813(9) 0.5196(18) 0.013(3) Uani 1 1 d U . .
H3 H 0.0671 1.0392 0.4990 0.015 Uiso 1 1 calc R . .
C4 C 0.0173(5) 0.8586(10) 0.6406(19) 0.016(3) Uani 1 1 d U . .
C5 C 0.0036(4) 0.7773(8) 0.7632(17) 0.005(2) Uani 1 1 d U . .
H5 H 0.0272 0.7347 0.8286 0.006 Uiso 1 1 calc R . .
C6 C -0.0518(6) 0.7694(11) 0.773(2) 0.029(4) Uani 1 1 d U . .
H6 H -0.0692 0.7217 0.8519 0.035 Uiso 1 1 calc R . .
C7 C -0.0755(5) 0.8346(11) 0.662(2) 0.024(3) Uani 1 1 d U . .
H7 H -0.1119 0.8370 0.6503 0.029 Uiso 1 1 calc R . .
C8 C 0.2419(5) 1.2750(9) 0.307(2) 0.018(3) Uani 1 1 d U . .
H8 H 0.2108 1.3112 0.2892 0.021 Uiso 1 1 calc R . .
C9 C 0.2919(5) 1.3125(10) 0.281(2) 0.019(3) Uani 1 1 d U . .
C10 C 0.3236(5) 1.2352(10) 0.333(2) 0.021(3) Uani 1 1 d U . .
H10 H 0.3601 1.2377 0.3329 0.025 Uiso 1 1 calc R . .
C11 C 0.3059(4) 1.4136(9) 0.2206(19) 0.016(3) Uani 1 1 d DU . .
C12 C 0.2807(5) 1.5044(9) 0.259(2) 0.020(3) Uani 1 1 d DU . .
H12 H 0.2500 1.5113 0.3336 0.024 Uiso 1 1 calc R . .
C13 C 0.3084(5) 1.5855(10) 0.169(2) 0.022(3) Uani 1 1 d DU . .
H13 H 0.2979 1.6531 0.1811 0.027 Uiso 1 1 calc R . .
C14 C 0.3493(5) 1.5592(8) 0.067(2) 0.025(3) Uani 1 1 d DU . .
H14 H 0.3707 1.6044 -0.0020 0.030 Uiso 1 1 calc R . .
S2 S 0.35895(14) 1.4332(3) 0.0763(6) 0.0278(9) Uani 1 1 d DU . .
C15 C 0.3848(5) 0.8409(10) 0.576(2) 0.021(3) Uani 1 1 d U A .
H15 H 0.4166 0.8757 0.5771 0.025 Uiso 1 1 calc R . .
C16 C 0.3791(5) 0.7399(10) 0.610(2) 0.024(3) Uani 1 1 d U . .
C17 C 0.3266(5) 0.7255(10) 0.600(2) 0.020(3) Uani 1 1 d U A .
H17 H 0.3099 0.6631 0.6170 0.024 Uiso 1 1 calc R . .
C18 C 0.4227(7) 0.6724(11) 0.655(4) 0.018(5) Uani 0.693(14) 1 d PDU A 1
C19 C 0.4720(8) 0.6971(16) 0.734(4) 0.028(7) Uani 0.693(14) 1 d PDU A 1
H19 H 0.4843 0.7615 0.7686 0.033 Uiso 0.693(14) 1 calc PR A 1
C20 C 0.4993(7) 0.6034(14) 0.750(3) 0.027(5) Uani 0.693(14) 1 d PDU A 1
H20 H 0.5331 0.6008 0.8034 0.032 Uiso 0.693(14) 1 calc PR A 1
C21 C 0.4760(7) 0.5215(14) 0.690(4) 0.034(6) Uani 0.693(14) 1 d PDU A 1
H21 H 0.4904 0.4565 0.6973 0.041 Uiso 0.693(14) 1 calc PR A 1
S3 S 0.4167(3) 0.5475(5) 0.5974(12) 0.033(2) Uani 0.693(14) 1 d PDU A 1
N1 N 0.1550(4) 0.8826(8) 0.542(2) 0.022(3) Uani 1 1 d U A .
N2 N 0.1386(4) 0.9747(7) 0.4922(17) 0.018(2) Uani 1 1 d U . .
N3 N 0.2455(4) 1.1784(7) 0.3621(16) 0.016(3) Uani 1 1 d U . .
N4 N 0.2959(4) 1.1570(8) 0.3825(17) 0.020(3) Uani 1 1 d U . .
N5 N 0.3397(4) 0.8816(7) 0.5415(19) 0.021(2) Uani 1 1 d U . .
N6 N 0.3029(3) 0.8104(7) 0.5630(16) 0.011(2) Uani 1 1 d U A .
S1 S -0.03618(13) 0.9138(3) 0.5429(7) 0.0310(9) Uani 1 1 d U . .
Au1 Au 0.191747(19) 1.07805(3) 0.42207(7) 0.01696(12) Uani 1 1 d U . .
Au2 Au 0.317751(19) 1.01925(3) 0.46641(7) 0.01688(12) Uani 1 1 d U . .
Au3 Au 0.228899(18) 0.84778(4) 0.54637(9) 0.01712(12) Uani 1 1 d U . .
C18B C 0.4123(12) 0.648(2) 0.630(7) 0.018(8) Uani 0.307(14) 1 d PDU A 2
C19B C 0.4022(13) 0.545(2) 0.594(7) 0.006(9) Uani 0.307(14) 1 d PDU A 2
H19B H 0.3717 0.5160 0.5421 0.007 Uiso 0.307(14) 1 calc PR A 2
C20B C 0.4490(14) 0.493(2) 0.653(7) 0.024(8) Uani 0.307(14) 1 d PDU A 2
H20B H 0.4526 0.4235 0.6352 0.029 Uiso 0.307(14) 1 calc PR A 2
C21B C 0.4863(13) 0.5465(19) 0.733(7) 0.024(9) Uani 0.307(14) 1 d PDU A 2
H21B H 0.5183 0.5200 0.7749 0.028 Uiso 0.307(14) 1 calc PR A 2
S3B S 0.4694(6) 0.6687(13) 0.751(3) 0.032(5) Uani 0.307(14) 1 d PDU A 2

loop_
_atom_site_aniso_label
_atom_site_aniso_U_11
_atom_site_aniso_U_22
_atom_site_aniso_U_33
_atom_site_aniso_U_23
_atom_site_aniso_U_13
_atom_site_aniso_U_12
C1 0.018(3) 0.018(3) 0.018(3) 0.0002(10) -0.0001(10) -0.0002(10)
C2 0.021(3) 0.021(3) 0.021(3) 0.0000(10) 0.0001(10) -0.0001(10)
C3 0.013(3) 0.013(3) 0.013(3) -0.0003(10) -0.0001(10) 0.0005(10)
C4 0.016(3) 0.016(3) 0.017(3) -0.0004(10) -0.0003(10) 0.0001(10)
C5 0.005(3) 0.005(3) 0.005(3) -0.0001(10) -0.0002(10) 0.0000(10)
C6 0.029(4) 0.029(4) 0.029(4) 0.0002(10) 0.0000(10) -0.0004(10)
C7 0.024(3) 0.024(3) 0.024(3) 0.0000(10) 0.0001(10) -0.0001(10)
C8 0.018(3) 0.017(3) 0.017(3) 0.0000(10) -0.0001(10) -0.0002(10)
C9 0.019(3) 0.019(3) 0.019(3) 0.0000(10) 0.0000(10) 0.0001(10)
C10 0.021(3) 0.021(3) 0.021(3) -0.0001(10) 0.0000(10) -0.0001(10)
C11 0.016(3) 0.016(3) 0.016(3) 0.0000(10) 0.0000(10) 0.0000(10)
C12 0.020(3) 0.020(3) 0.020(3) 0.0003(10) -0.0002(10) 0.0001(10)
C13 0.023(3) 0.022(3) 0.022(3) -0.0001(10) -0.0003(10) 0.0001(10)
C14 0.025(3) 0.025(3) 0.025(3) -0.0001(10) 0.0002(10) -0.0004(10)
S2 0.0287(11) 0.0261(11) 0.0285(12) -0.0010(9) 0.0036(9) -0.0017(8)
C15 0.021(3) 0.021(3) 0.021(3) -0.0002(10) 0.0004(10) 0.0000(10)
C16 0.024(3) 0.024(3) 0.024(3) 0.0001(10) 0.0002(10) 0.0000(10)
C17 0.020(3) 0.020(3) 0.020(3) 0.0002(10) 0.0000(10) -0.0004(10)
C18 0.018(5) 0.018(5) 0.018(5) 0.0000(10) -0.0001(10) -0.0001(10)
C19 0.028(7) 0.028(7) 0.028(7) 0.0000(10) 0.0000(10) 0.0000(10)
C20 0.027(5) 0.027(5) 0.027(5) 0.0001(10) -0.0001(10) 0.0004(10)
C21 0.034(6) 0.034(6) 0.034(6) 0.0000(10) 0.0000(10) 0.0000(10)
S3 0.034(2) 0.033(2) 0.033(2) 0.0000(9) 0.0004(10) 0.0007(10)
N1 0.022(3) 0.022(3) 0.023(3) 0.0000(10) 0.0001(10) 0.0001(10)
N2 0.018(2) 0.018(2) 0.018(2) 0.0003(10) -0.0002(10) 0.0002(10)
N3 0.016(3) 0.015(3) 0.015(3) 0.0002(10) -0.0001(10) -0.0004(10)
N4 0.020(3) 0.020(3) 0.020(3) 0.0000(10) 0.0000(10) -0.0003(10)
N5 0.021(3) 0.021(3) 0.021(3) -0.0001(10) 0.0001(10) -0.0001(10)
N6 0.011(2) 0.011(2) 0.011(2) 0.0006(10) -0.0002(10) -0.0004(10)
S1 0.0312(11) 0.0306(11) 0.0312(12) 0.0000(9) -0.0007(9) 0.0018(8)
Au1 0.0221(2) 0.0137(2) 0.0152(3) 0.0006(2) 0.0003(2) -0.0029(2)
Au2 0.0232(2) 0.0109(2) 0.0165(3) 0.0003(2) 0.0007(2) -0.0002(2)
Au3 0.0191(2) 0.0135(2) 0.0187(3) 0.0007(3) 0.0004(2) -0.0009(2)
C18B 0.018(8) 0.018(8) 0.018(8) 0.0000(10) -0.0001(10) 0.0000(10)
C19B 0.006(9) 0.006(9) 0.006(9) 0.0000(10) 0.0000(10) 0.0000(10)
C20B 0.024(8) 0.024(8) 0.024(8) 0.0000(10) 0.0001(10) 0.0002(10)
C21B 0.024(9) 0.024(9) 0.024(9) 0.0000(10) -0.0001(10) 0.0000(10)
S3B 0.032(5) 0.032(5) 0.032(5) 0.0002(10) 0.0000(10) 0.0004(10)

loop_
_atom_type_symbol
_atom_type_description
_atom_type_scat_dispersion_real
_atom_type_scat_dispersion_imag
_atom_type_scat_source
C C 0.0033 0.0016 'International Tables Vol C Tables 4.2.6.8 and 6.1.1.4'
H H 0.0000 0.0000 'International Tables Vol C Tables 4.2.6.8 and 6.1.1.4'
N N 0.0061 0.0033 'International Tables Vol C Tables 4.2.6.8 and 6.1.1.4'
S S 0.1246 0.1234 'International Tables Vol C Tables 4.2.6.8 and 6.1.1.4'
Au Au -2.0133 8.8022 'International Tables Vol C Tables 4.2.6.8 and 6.1.1.4'

loop_
_geom_angle_atom_site_label_1
_geom_angle_atom_site_label_2
_geom_angle_atom_site_label_3
_geom_angle
_geom_angle_site_symmetry_1
_geom_angle_site_symmetry_3
N1 C1 C2 110.7(11) . .
N1 C1 H1 124.7 . .
C2 C1 H1 124.7 . .
C1 C2 C3 103.2(11) . .
C1 C2 C4 127.3(12) . .
C3 C2 C4 129.4(12) . .
N2 C3 C2 108.7(10) . .
N2 C3 H3 125.7 . .
C2 C3 H3 125.7 . .
C5 C4 C2 126.4(12) . .
C5 C4 S1 111.0(9) . .
C2 C4 S1 122.3(10) . .
C4 C5 C6 109.5(11) . .
C4 C5 H5 125.2 . .
C6 C5 H5 125.2 . .
C7 C6 C5 113.1(14) . .
C7 C6 H6 123.4 . .
C5 C6 H6 123.4 . .
C6 C7 S1 114.4(11) . .
C6 C7 H7 122.8 . .
S1 C7 H7 122.8 . .
N3 C8 C9 108.3(12) . .
N3 C8 H8 125.8 . .
C9 C8 H8 125.8 . .
C10 C9 C8 104.6(12) . .
C10 C9 C11 128.7(12) . .
C8 C9 C11 126.6(12) . .
N4 C10 C9 109.9(12) . .
N4 C10 H10 125.0 . .
C9 C10 H10 125.0 . .
C12 C11 C9 129.4(11) . .
C12 C11 S2 110.4(9) . .
C9 C11 S2 120.3(10) . .
C11 C12 C13 109.9(11) . .
C11 C12 H12 125.1 . .
C13 C12 H12 125.1 . .
C14 C13 C12 115.2(12) . .
C14 C13 H13 122.4 . .
C12 C13 H13 122.4 . .
C13 C14 S2 111.5(10) . .
C13 C14 H14 124.3 . .
S2 C14 H14 124.3 . .
C14 S2 C11 93.1(6) . .
N5 C15 C16 110.0(12) . .
N5 C15 H15 125.0 . .
C16 C15 H15 125.0 . .
C17 C16 C15 103.6(12) . .
C17 C16 C18 132.8(14) . .
C15 C16 C18 123.5(13) . .
C17 C16 C18B 116.9(16) . .
C15 C16 C18B 139.0(18) . .
C18 C16 C18B 17.5(13) . .
N6 C17 C16 110.5(12) . .
N6 C17 H17 124.7 . .
C16 C17 H17 124.7 . .
C19 C18 C16 128.4(14) . .
C19 C18 S3 113.0(12) . .
C16 C18 S3 118.5(12) . .
C18 C19 C20 105.5(15) . .
C18 C19 H19 127.3 . .
C20 C19 H19 127.3 . .
C21 C20 C19 118.2(16) . .
C21 C20 H20 120.9 . .
C19 C20 H20 120.9 . .
C20 C21 S3 111.2(13) . .
C20 C21 H21 124.4 . .
S3 C21 H21 124.4 . .
C21 S3 C18 91.9(8) . .
C1 N1 N2 107.7(10) . .
C1 N1 Au3 130.4(9) . .
N2 N1 Au3 121.8(8) . .
C3 N2 N1 109.7(10) . .
C3 N2 Au1 131.7(8) . .
N1 N2 Au1 118.2(7) . .
N4 N3 C8 107.4(10) . .
N4 N3 Au1 121.3(8) . .
C8 N3 Au1 131.2(9) . .
C10 N4 N3 109.6(11) . .
C10 N4 Au2 130.5(9) . .
N3 N4 Au2 119.8(8) . .
C15 N5 N6 108.5(10) . .
C15 N5 Au2 133.2(9) . .
N6 N5 Au2 118.3(7) . .
C17 N6 N5 107.3(9) . .
C17 N6 Au3 132.8(8) . .
N5 N6 Au3 119.9(7) . .
C7 S1 C4 91.9(7) . .
N3 Au1 N2 177.9(4) . .
N3 Au1 Au2 91.2(3) . 3_554
N2 Au1 Au2 90.5(3) . 3_554
N3 Au1 Au3 118.4(3) . .
N2 Au1 Au3 60.2(3) . .
Au2 Au1 Au3 92.338(18) 3_554 .
N5 Au2 N4 178.3(5) . .
N5 Au2 Au1 90.0(4) . 3
N4 Au2 Au1 91.6(3) . 3
N5 Au2 Au3 61.0(3) . .
N4 Au2 Au3 119.2(3) . .
Au1 Au2 Au3 87.563(18) 3 .
N1 Au3 N6 177.4(5) . .
N1 Au3 Au2 120.8(3) . .
N6 Au3 Au2 60.6(3) . .
N1 Au3 Au1 59.8(3) . .
N6 Au3 Au1 121.7(3) . .
Au2 Au3 Au1 61.131(15) . .
C19B C18B C16 132(2) . .
C19B C18B S3B 113.5(15) . .
C16 C18B S3B 113.8(17) . .
C18B C19B C20B 104.9(18) . .
C18B C19B H19B 127.6 . .
C20B C19B H19B 127.6 . .
C21B C20B C19B 118(2) . .
C21B C20B H20B 120.9 . .
C19B C20B H20B 120.9 . .
C20B C21B S3B 111.2(17) . .
C20B C21B H21B 124.4 . .
S3B C21B H21B 124.4 . .
C21B S3B C18B 91.8(11) . .

loop_
_geom_bond_atom_site_label_1
_geom_bond_atom_site_label_2
_geom_bond_distance
_geom_bond_site_symmetry_2
C1 N1 1.339(15) .
C1 C2 1.403(17) .
C1 H1 0.9500 .
C2 C3 1.418(17) .
C2 C4 1.448(17) .
C3 N2 1.344(13) .
C3 H3 0.9500 .
C4 C5 1.420(17) .
C4 S1 1.710(13) .
C5 C6 1.446(18) .
C5 H5 0.9500 .
C6 C7 1.310(19) .
C6 H6 0.9500 .
C7 S1 1.685(15) .
C7 H7 0.9500 .
C8 N3 1.352(15) .
C8 C9 1.405(18) .
C8 H8 0.9500 .
C9 C10 1.369(18) .
C9 C11 1.463(17) .
C10 N4 1.316(16) .
C10 H10 0.9500 .
C11 C12 1.407(16) .
C11 S2 1.716(12) .
C12 C13 1.445(16) .
C12 H12 0.9500 .
C13 C14 1.314(17) .
C13 H13 0.9500 .
C14 S2 1.709(12) .
C14 H14 0.9500 .
C15 N5 1.312(15) .
C15 C16 1.382(18) .
C15 H15 0.9500 .
C16 C17 1.379(17) .
C16 C18 1.48(2) .
C16 C18B 1.51(3) .
C17 N6 1.321(15) .
C17 H17 0.9500 .
C18 C19 1.43(2) .
C18 S3 1.727(15) .
C19 C20 1.45(2) .
C19 H19 0.9500 .
C20 C21 1.32(2) .
C20 H20 0.9500 .
C21 S3 1.701(15) .
C21 H21 0.9500 .
N1 N2 1.351(14) .
N1 Au3 1.978(10) .
N2 Au1 2.015(10) .
N3 N4 1.348(14) .
N3 Au1 1.982(10) .
N4 Au2 2.016(11) .
N5 N6 1.360(13) .
N5 Au2 2.000(10) .
N6 Au3 1.990(9) .
Au1 Au2 3.2170(7) 3_554
Au1 Au3 3.3454(7) .
Au2 Au1 3.2170(7) 3
Au2 Au3 3.3045(7) .
C18B C19B 1.43(2) .
C18B S3B 1.720(18) .
C19B C20B 1.45(2) .
C19B H19B 0.9500 .
C20B C21B 1.32(2) .
C20B H20B 0.9500 .
C21B S3B 1.701(18) .
C21B H21B 0.9500 .

loop_
_geom_torsion_atom_site_label_1
_geom_torsion_atom_site_label_2
_geom_torsion_atom_site_label_3
_geom_torsion_atom_site_label_4
_geom_torsion
_geom_torsion_site_symmetry_1
_geom_torsion_site_symmetry_4
N1 C1 C2 C3 -0.4(15) . .
N1 C1 C2 C4 -176.3(13) . .
C1 C2 C3 N2 1.5(15) . .
C4 C2 C3 N2 177.3(13) . .
C1 C2 C4 C5 18(2) . .
C3 C2 C4 C5 -157.3(14) . .
C1 C2 C4 S1 -155.6(12) . .
C3 C2 C4 S1 30(2) . .
C2 C4 C5 C6 -176.2(13) . .
S1 C4 C5 C6 -2.4(13) . .
C4 C5 C6 C7 2.9(17) . .
C5 C6 C7 S1 -2.1(18) . .
N3 C8 C9 C10 -2.9(15) . .
N3 C8 C9 C11 179.5(13) . .
C8 C9 C10 N4 1.0(16) . .
C11 C9 C10 N4 178.6(14) . .
C10 C9 C11 C12 -144.3(16) . .
C8 C9 C11 C12 33(2) . .
C10 C9 C11 S2 38(2) . .
C8 C9 C11 S2 -145.4(12) . .
C9 C11 C12 C13 -179.8(13) . .
S2 C11 C12 C13 -1.4(14) . .
C11 C12 C13 C14 1.8(18) . .
C12 C13 C14 S2 -1.3(17) . .
C13 C14 S2 C11 0.4(12) . .
C12 C11 S2 C14 0.6(11) . .
C9 C11 S2 C14 179.2(11) . .
N5 C15 C16 C17 -2.1(17) . .
N5 C15 C16 C18 -179.7(16) . .
N5 C15 C16 C18B 169(3) . .
C15 C16 C17 N6 -0.1(16) . .
C18 C16 C17 N6 177.1(17) . .
C18B C16 C17 N6 -174(2) . .
C17 C16 C18 C19 -154(2) . .
C15 C16 C18 C19 23(4) . .
C18B C16 C18 C19 179(11) . .
C17 C16 C18 S3 29(3) . .
C15 C16 C18 S3 -154.0(14) . .
C18B C16 C18 S3 2(8) . .
C16 C18 C19 C20 179(2) . .
S3 C18 C19 C20 -4(3) . .
C18 C19 C20 C21 2(3) . .
C19 C20 C21 S3 1(3) . .
C20 C21 S3 C18 -3(2) . .
C19 C18 S3 C21 4(2) . .
C16 C18 S3 C21 -178.6(19) . .
C2 C1 N1 N2 -0.9(16) . .
C2 C1 N1 Au3 174.4(10) . .
C2 C3 N2 N1 -2.1(15) . .
C2 C3 N2 Au1 -174.8(9) . .
C1 N1 N2 C3 1.8(15) . .
Au3 N1 N2 C3 -174.0(9) . .
C1 N1 N2 Au1 175.6(9) . .
Au3 N1 N2 Au1 -0.2(15) . .
C9 C8 N3 N4 3.7(15) . .
C9 C8 N3 Au1 -179.4(9) . .
C9 C10 N4 N3 1.2(16) . .
C9 C10 N4 Au2 178.4(10) . .
C8 N3 N4 C10 -3.1(15) . .
Au1 N3 N4 C10 179.7(9) . .
C8 N3 N4 Au2 179.4(9) . .
Au1 N3 N4 Au2 2.1(13) . .
C16 C15 N5 N6 3.5(17) . .
C16 C15 N5 Au2 -175.9(11) . .
C16 C17 N6 N5 2.1(16) . .
C16 C17 N6 Au3 -175.3(10) . .
C15 N5 N6 C17 -3.4(15) . .
Au2 N5 N6 C17 176.0(9) . .
C15 N5 N6 Au3 174.3(9) . .
Au2 N5 N6 Au3 -6.2(13) . .
C6 C7 S1 C4 0.6(13) . .
C5 C4 S1 C7 1.1(10) . .
C2 C4 S1 C7 175.2(12) . .
N4 N3 Au1 N2 44(12) . .
C8 N3 Au1 N2 -132(11) . .
N4 N3 Au1 Au2 -97.5(9) . 3_554
C8 N3 Au1 Au2 86.0(12) . 3_554
N4 N3 Au1 Au3 -4.2(11) . .
C8 N3 Au1 Au3 179.3(11) . .
C3 N2 Au1 N3 123(11) . .
N1 N2 Au1 N3 -49(12) . .
C3 N2 Au1 Au2 -95.3(12) . 3_554
N1 N2 Au1 Au2 92.5(10) . 3_554
C3 N2 Au1 Au3 172.3(13) . .
N1 N2 Au1 Au3 0.1(8) . .
C15 N5 Au2 N4 86(14) . .
N6 N5 Au2 N4 -93(14) . .
C15 N5 Au2 Au1 -89.8(14) . 3
N6 N5 Au2 Au1 90.9(10) . 3
C15 N5 Au2 Au3 -177.0(16) . .
N6 N5 Au2 Au3 3.7(8) . .
C10 N4 Au2 N5 -80(14) . .
N3 N4 Au2 N5 97(14) . .
C10 N4 Au2 Au1 95.8(12) . 3
N3 N4 Au2 Au1 -87.3(9) . 3
C10 N4 Au2 Au3 -176.1(11) . .
N3 N4 Au2 Au3 0.8(11) . .
C1 N1 Au3 N6 -47(10) . .
N2 N1 Au3 N6 128(9) . .
C1 N1 Au3 Au2 -169.7(11) . .
N2 N1 Au3 Au2 5.0(13) . .
C1 N1 Au3 Au1 -174.6(15) . .
N2 N1 Au3 Au1 0.1(9) . .
C17 N6 Au3 N1 57(10) . .
N5 N6 Au3 N1 -120(9) . .
C17 N6 Au3 Au2 -179.1(14) . .
N5 N6 Au3 Au2 3.8(8) . .
C17 N6 Au3 Au1 -176.7(11) . .
N5 N6 Au3 Au1 6.2(11) . .
N5 Au2 Au3 N1 175.0(6) . .
N4 Au2 Au3 N1 -6.9(6) . .
Au1 Au2 Au3 N1 83.6(5) 3 .
N5 Au2 Au3 N6 -2.5(6) . .
N4 Au2 Au3 N6 175.6(6) . .
Au1 Au2 Au3 N6 -93.9(4) 3 .
N5 Au2 Au3 Au1 179.8(4) . .
N4 Au2 Au3 Au1 -2.1(4) . .
Au1 Au2 Au3 Au1 88.426(17) 3 .
N3 Au1 Au3 N1 178.1(6) . .
N2 Au1 Au3 N1 -0.1(6) . .
Au2 Au1 Au3 N1 -89.3(4) 3_554 .
N3 Au1 Au3 N6 0.5(5) . .
N2 Au1 Au3 N6 -177.7(5) . .
Au2 Au1 Au3 N6 93.1(4) 3_554 .
N3 Au1 Au3 Au2 2.9(3) . .
N2 Au1 Au3 Au2 -175.3(4) . .
Au2 Au1 Au3 Au2 95.535(18) 3_554 .
C17 C16 C18B C19B 18(6) . .
C15 C16 C18B C19B -153(4) . .
C18 C16 C18B C19B 176(14) . .
C17 C16 C18B S3B -152(2) . .
C15 C16 C18B S3B 38(5) . .
C18 C16 C18B S3B 6(6) . .
C16 C18B C19B C20B -177(5) . .
S3B C18B C19B C20B -7(5) . .
C18B C19B C20B C21B 4(6) . .
C19B C20B C21B S3B 1(6) . .
C20B C21B S3B C18B -4(4) . .
C19B C18B S3B C21B 7(4) . .
C16 C18B S3B C21B 179(4) . .
